data_7202503
loop_
_publ_author_name
'Takizawa, Shin-ya'
'Sasaki, Yuka'
'Akhtaruzzaman, Md.'
'Echizen, Hidenori'
'Nishida, Jun-ichi'
'Iwata, Takeshi'
'Tokito, Shizuo'
'Yamashita, Yoshiro'

_publ_section_title
;
 Synthesis, characterization and electroluminescence properties of new
 iridium complexes based on cyclic phenylvinylpyridine derivatives:
 tuning of emission colour and efficiency by structural control
;
_journal_issue 9
_journal_name_full 'Journal of Materials Chemistry'
_journal_page_first 841
_journal_paper_doi 10.1039/b612633b
_journal_volume 17
_journal_year 2007
_chemical_formula_sum 'C37 H35 Ir N2 O2'
_chemical_formula_weight 731.92
_space_group_IT_number 2
_symmetry_cell_setting triclinic
_symmetry_Int_Tables_number 2
_symmetry_space_group_name_Hall '-P 1'
_symmetry_space_group_name_H-M 'P -1'
_cell_angle_alpha 101.66(6)
_cell_angle_beta 101.76(6)
_cell_angle_gamma 103.76(6)
_cell_formula_units_Z 4
_cell_length_a 13.73(2)
_cell_length_b 14.00(2)
_cell_length_c 16.84(3)
_cell_measurement_reflns_used 25326
_cell_measurement_temperature 93.2
_cell_measurement_theta_max 27.5
_cell_measurement_theta_min 3.0
_cell_volume 2969(8)
_computing_cell_refinement PROCESS-AUTO
_computing_data_collection PROCESS-AUTO
_computing_data_reduction 'teXsan Ver. 1.11'
_computing_publication_material 'teXsan Ver. 1.11'
_computing_structure_refinement 'teXsan Ver. 1.10'
_computing_structure_solution 'DIRDIF94 (PATTY)'
_diffrn_detector_area_resol_mean 10.00
_diffrn_measured_fraction_theta_full 0.9415
_diffrn_measured_fraction_theta_max 0.9415
_diffrn_measurement_device_type 'Rigaku RAXIS-RAPID Imaging Plate'
_diffrn_measurement_method \w
_diffrn_radiation_type 'Mo K\a'
_diffrn_radiation_wavelength 0.7107
_diffrn_reflns_av_R_equivalents 0.037
_diffrn_reflns_limit_h_max 17
_diffrn_reflns_limit_h_min -17
_diffrn_reflns_limit_k_max 18
_diffrn_reflns_limit_k_min -18
_diffrn_reflns_limit_l_max 21
_diffrn_reflns_limit_l_min -21
_diffrn_reflns_number 27059
_diffrn_reflns_theta_full 27.49
_diffrn_reflns_theta_max 27.49
_exptl_absorpt_coefficient_mu 4.545
_exptl_absorpt_correction_T_max 0.204
_exptl_absorpt_correction_T_min 0.028
_exptl_absorpt_correction_type multi-scan
_exptl_absorpt_process_details '(Higashi, 1995)'
_exptl_crystal_colour red
_exptl_crystal_density_diffrn 1.637
_exptl_crystal_density_method 'not measured'
_exptl_crystal_description block
_exptl_crystal_size_max 0.600
_exptl_crystal_size_mid 0.600
_exptl_crystal_size_min 0.350
_refine_diff_density_max 1.65
_refine_diff_density_min -0.97
_refine_ls_extinction_method none
_refine_ls_goodness_of_fit_ref 1.107
_refine_ls_hydrogen_treatment noref
_refine_ls_number_parameters 757
_refine_ls_number_reflns 12816
_refine_ls_R_factor_gt 0.0324
_refine_ls_shift/su_max 0.0013
_refine_ls_structure_factor_coef Fsqd
_refine_ls_weighting_details 'w = 1/[\s^2^(Fo^2^) + (0.05000(Max(Fo^2^,0) + 2Fc^2^)/3)^2^]'
_refine_ls_weighting_scheme calc
_refine_ls_wR_factor_ref 0.1167
_reflns_number_gt 10471
_reflns_number_total 12816
_reflns_threshold_expression F^2^>2.0\s(F^2^)
_cod_data_source_file b612633b.txt
_cod_data_source_block 4b
_cod_original_cell_volume 2969(25)
_cod_original_sg_symbol_H-M 'P -1 '
_cod_original_formula_sum 'C37 H35 Ir N2 O2 '
_cod_database_code 7202503

loop_
_symmetry_equiv_pos_as_xyz
x,y,z
-x,-y,-z

loop_
_atom_site_label
_atom_site_type_symbol
_atom_site_fract_x
_atom_site_fract_y
_atom_site_fract_z
_atom_site_U_iso_or_equiv
_atom_site_adp_type
_atom_site_occupancy
_atom_site_calc_flag
_atom_site_refinement_flags
_atom_site_disorder_assembly
_atom_site_disorder_group
Ir(1) Ir 0.19549(2) 0.03682(2) 0.25099(1) 0.01504(6) Uani 1.00 d . . .
Ir(2) Ir -0.32550(2) 0.46842(2) 0.22403(1) 0.01535(6) Uani 1.00 d . . .
O(1) O 0.2117(3) 0.1945(3) 0.3037(3) 0.021(1) Uani 1.00 d . . .
O(2) O 0.2861(3) 0.0811(3) 0.1676(2) 0.018(1) Uani 1.00 d . . .
O(3) O -0.4922(3) 0.4372(3) 0.1780(3) 0.021(1) Uani 1.00 d . . .
O(4) O -0.3116(3) 0.5802(3) 0.1535(3) 0.020(1) Uani 1.00 d . . .
N(1) N 0.0651(3) 0.0147(4) 0.1594(3) 0.018(1) Uani 1.00 d . . .
N(2) N 0.3199(3) 0.0593(3) 0.3504(3) 0.017(1) Uani 1.00 d . . .
N(3) N -0.3171(4) 0.5778(4) 0.3272(3) 0.018(1) Uani 1.00 d . . .
N(4) N -0.3218(3) 0.3555(4) 0.1275(3) 0.020(1) Uani 1.00 d . . .
C(1) C 0.0184(5) 0.0854(4) 0.1470(4) 0.022(2) Uani 1.00 d . . .
C(2) C -0.0725(4) 0.0642(4) 0.0851(4) 0.022(2) Uani 1.00 d . . .
C(3) C -0.1177(4) -0.0329(4) 0.0353(4) 0.022(2) Uani 1.00 d . . .
C(4) C -0.0718(4) -0.1089(4) 0.0473(4) 0.019(1) Uani 1.00 d . . .
C(5) C -0.1149(4) -0.2184(4) -0.0043(4) 0.023(2) Uani 1.00 d . . .
C(6) C -0.0760(5) -0.2918(5) 0.0399(4) 0.028(2) Uani 1.00 d . . .
C(7) C 0.0433(4) -0.2581(4) 0.0684(4) 0.022(2) Uani 1.00 d . . .
C(8) C 0.0827(4) -0.1515(4) 0.1278(4) 0.018(1) Uani 1.00 d . . .
C(9) C 0.0236(4) -0.0833(4) 0.1096(4) 0.017(1) Uani 1.00 d . . .
C(10) C 0.1683(4) -0.1082(4) 0.1931(4) 0.017(1) Uani 1.00 d . . .
C(11) C 0.2413(5) -0.1685(5) 0.2184(4) 0.024(2) Uani 1.00 d . . .
C(12) C 0.3464(5) -0.1328(5) 0.2205(4) 0.025(2) Uani 1.00 d . . .
C(13) C 0.4137(5) -0.1900(6) 0.2442(5) 0.039(2) Uani 1.00 d . . .
C(14) C 0.3797(6) -0.2771(6) 0.2663(5) 0.041(2) Uani 1.00 d . . .
C(15) C 0.2780(6) -0.3114(5) 0.2656(5) 0.039(2) Uani 1.00 d . . .
C(16) C 0.2076(5) -0.2586(5) 0.2419(4) 0.030(2) Uani 1.00 d . . .
C(17) C 0.4199(4) 0.1073(5) 0.3559(4) 0.023(2) Uani 1.00 d . . .
C(18) C 0.4963(4) 0.1327(5) 0.4304(4) 0.024(2) Uani 1.00 d . . .
C(19) C 0.4722(4) 0.1046(5) 0.4992(4) 0.023(2) Uani 1.00 d . . .
C(20) C 0.3686(4) 0.0526(4) 0.4943(4) 0.022(2) Uani 1.00 d . . .
C(21) C 0.3361(5) 0.0211(5) 0.5665(4) 0.025(2) Uani 1.00 d . . .
C(22) C 0.2377(5) -0.0699(5) 0.5349(4) 0.030(2) Uani 1.00 d . . .
C(23) C 0.1503(5) -0.0414(5) 0.4804(4) 0.026(2) Uani 1.00 d . . .
C(24) C 0.1837(4) -0.0099(4) 0.4072(4) 0.020(2) Uani 1.00 d . . .
C(25) C 0.2950(4) 0.0330(4) 0.4185(4) 0.019(1) Uani 1.00 d . . .
C(26) C 0.1225(4) -0.0119(4) 0.3334(4) 0.021(2) Uani 1.00 d . . .
C(27) C 0.0084(5) -0.0538(4) 0.3126(4) 0.021(2) Uani 1.00 d . . .
C(28) C -0.0392(5) -0.1578(5) 0.2955(4) 0.027(2) Uani 1.00 d . . .
C(29) C -0.1473(5) -0.1974(5) 0.2746(4) 0.031(2) Uani 1.00 d . . .
C(30) C -0.2100(5) -0.1350(5) 0.2674(5) 0.032(2) Uani 1.00 d . . .
C(31) C -0.1640(5) -0.0300(5) 0.2828(4) 0.031(2) Uani 1.00 d . . .
C(32) C -0.0569(4) 0.0097(4) 0.3048(4) 0.022(2) Uani 1.00 d . . .
C(33) C 0.2883(5) 0.3726(4) 0.3410(4) 0.027(2) Uani 1.00 d . . .
C(34) C 0.2741(4) 0.2667(4) 0.2870(4) 0.021(2) Uani 1.00 d . . .
C(35) C 0.3293(4) 0.2591(4) 0.2271(4) 0.022(2) Uani 1.00 d . . .
C(36) C 0.3316(4) 0.1724(4) 0.1704(4) 0.019(1) Uani 1.00 d . . .
C(37) C 0.3918(4) 0.1847(4) 0.1059(4) 0.023(2) Uani 1.00 d . . .
C(38) C -0.3972(4) 0.6117(4) 0.3439(4) 0.021(2) Uani 1.00 d . . .
C(39) C -0.3830(4) 0.6850(4) 0.4145(4) 0.024(2) Uani 1.00 d . . .
C(40) C -0.2874(5) 0.7270(5) 0.4729(4) 0.026(2) Uani 1.00 d . . .
C(41) C -0.2038(5) 0.6929(5) 0.4562(4) 0.024(2) Uani 1.00 d . . .
C(42) C -0.0967(5) 0.7366(5) 0.5159(4) 0.033(2) Uani 1.00 d . . .
C(43) C -0.0334(5) 0.6626(6) 0.5036(4) 0.037(2) Uani 1.00 d . . .
C(44) C -0.0329(4) 0.6255(5) 0.4127(4) 0.027(2) Uani 1.00 d . . .
C(45) C -0.1411(5) 0.5817(5) 0.3554(4) 0.022(2) Uani 1.00 d . . .
C(46) C -0.2220(4) 0.6199(4) 0.3818(4) 0.019(1) Uani 1.00 d . . .
C(47) C -0.1733(4) 0.5108(4) 0.2807(4) 0.019(1) Uani 1.00 d . . .
C(48) C -0.0961(4) 0.4696(4) 0.2454(4) 0.021(2) Uani 1.00 d . . .
C(49) C -0.0606(5) 0.5030(5) 0.1812(5) 0.031(2) Uani 1.00 d . . .
C(50) C 0.0163(6) 0.4677(5) 0.1530(5) 0.037(2) Uani 1.00 d . . .
C(51) C 0.0518(6) 0.3941(6) 0.1818(5) 0.040(2) Uani 1.00 d . . .
C(52) C 0.0123(5) 0.3557(5) 0.2416(5) 0.033(2) Uani 1.00 d . . .
C(53) C -0.0614(5) 0.3929(5) 0.2733(4) 0.031(2) Uani 1.00 d . . .
C(54) C -0.3108(5) 0.3665(5) 0.0527(4) 0.025(2) Uani 1.00 d . . .
C(55) C -0.3062(5) 0.2852(5) -0.0073(4) 0.029(2) Uani 1.00 d . . .
C(56) C -0.3127(5) 0.1921(5) 0.0098(4) 0.034(2) Uani 1.00 d . . .
C(57) C -0.3251(5) 0.1802(5) 0.0873(4) 0.027(2) Uani 1.00 d . . .
C(58) C -0.3331(5) 0.0788(5) 0.1118(5) 0.037(2) Uani 1.00 d . . .
C(59) C -0.3867(5) 0.0723(5) 0.1819(5) 0.033(2) Uani 1.00 d . . .
C(60) C -0.3366(5) 0.1656(5) 0.2561(4) 0.028(2) Uani 1.00 d . . .
C(61) C -0.3348(4) 0.2631(4) 0.2305(4) 0.019(2) Uani 1.00 d . . .
C(62) C -0.3259(4) 0.2637(5) 0.1464(4) 0.023(2) Uani 1.00 d . . .
C(63) C -0.3366(4) 0.3541(4) 0.2792(4) 0.015(1) Uani 1.00 d . . .
C(64) C -0.3398(4) 0.3643(4) 0.3675(4) 0.019(1) Uani 1.00 d . . .
C(65) C -0.4230(4) 0.3901(4) 0.3935(4) 0.020(1) Uani 1.00 d . . .
C(66) C -0.4291(5) 0.4000(4) 0.4757(4) 0.025(2) Uani 1.00 d . . .
C(67) C -0.3499(5) 0.3872(5) 0.5340(4) 0.026(2) Uani 1.00 d . . .
C(68) C -0.2670(5) 0.3619(5) 0.5109(4) 0.026(2) Uani 1.00 d . . .
C(69) C -0.2625(5) 0.3512(5) 0.4277(4) 0.028(2) Uani 1.00 d . . .
C(70) C -0.6524(5) 0.4674(5) 0.1301(4) 0.029(2) Uani 1.00 d . . .
C(71) C -0.5366(5) 0.4936(5) 0.1432(4) 0.022(2) Uani 1.00 d . . .
C(72) C -0.4893(5) 0.5762(5) 0.1151(4) 0.024(2) Uani 1.00 d . . .
C(73) C -0.3841(5) 0.6108(4) 0.1180(4) 0.021(2) Uani 1.00 d . . .
C(74) C -0.3543(5) 0.6928(5) 0.0742(4) 0.032(2) Uani 1.00 d . . .
H(1) H 0.0490 0.1531 0.1821 0.0264 Uiso 1.00 calc . . .
H(2) H -0.1036 0.1167 0.0771 0.0263 Uiso 1.00 calc . . .
H(3) H -0.1803 -0.0482 -0.0077 0.0256 Uiso 1.00 calc . . .
H(4) H -0.0950 -0.2235 -0.0554 0.0280 Uiso 1.00 calc . . .
H(5) H -0.1884 -0.2370 -0.0159 0.0280 Uiso 1.00 calc . . .
H(6) H -0.0991 -0.3580 0.0021 0.0334 Uiso 1.00 calc . . .
H(7) H -0.1024 -0.2935 0.0875 0.0334 Uiso 1.00 calc . . .
H(8) H 0.0701 -0.2581 0.0207 0.0265 Uiso 1.00 calc . . .
H(9) H 0.0661 -0.3044 0.0967 0.0265 Uiso 1.00 calc . . .
H(10) H 0.3719 -0.0709 0.2062 0.0301 Uiso 1.00 calc . . .
H(11) H 0.4848 -0.1668 0.2443 0.0465 Uiso 1.00 calc . . .
H(12) H 0.4265 -0.3145 0.2820 0.0497 Uiso 1.00 calc . . .
H(13) H 0.2541 -0.3730 0.2811 0.0466 Uiso 1.00 calc . . .
H(14) H 0.1369 -0.2835 0.2420 0.0359 Uiso 1.00 calc . . .
H(15) H 0.4379 0.1238 0.3079 0.0275 Uiso 1.00 calc . . .
H(16) H 0.5655 0.1696 0.4340 0.0282 Uiso 1.00 calc . . .
H(17) H 0.5247 0.1197 0.5499 0.0276 Uiso 1.00 calc . . .
H(18) H 0.3222 0.0762 0.6005 0.0308 Uiso 1.00 calc . . .
H(19) H 0.3905 0.0025 0.5985 0.0308 Uiso 1.00 calc . . .
H(20) H 0.2170 -0.0880 0.5816 0.0357 Uiso 1.00 calc . . .
H(21) H 0.2521 -0.1264 0.5022 0.0357 Uiso 1.00 calc . . .
H(22) H 0.1350 0.0137 0.5137 0.0311 Uiso 1.00 calc . . .
H(23) H 0.0899 -0.0984 0.4597 0.0311 Uiso 1.00 calc . . .
H(24) H 0.0023 -0.2030 0.2978 0.0324 Uiso 1.00 calc . . .
H(25) H -0.1777 -0.2688 0.2655 0.0366 Uiso 1.00 calc . . .
H(26) H -0.2834 -0.1626 0.2525 0.0379 Uiso 1.00 calc . . .
H(27) H -0.2066 0.0144 0.2780 0.0365 Uiso 1.00 calc . . .
H(28) H -0.0270 0.0810 0.3148 0.0265 Uiso 1.00 calc . . .
H(29) H 0.3091 0.3721 0.3998 0.0350 Uiso 1.00 calc . . .
H(30) H 0.3400 0.4208 0.3302 0.0350 Uiso 1.00 calc . . .
H(31) H 0.2244 0.3883 0.3317 0.0350 Uiso 1.00 calc . . .
H(32) H 0.3721 0.3215 0.2241 0.0266 Uiso 1.00 calc . . .
H(33) H 0.3518 0.2030 0.0604 0.0282 Uiso 1.00 calc . . .
H(34) H 0.4558 0.2358 0.1297 0.0282 Uiso 1.00 calc . . .
H(35) H 0.4039 0.1216 0.0829 0.0282 Uiso 1.00 calc . . .
H(36) H -0.4645 0.5836 0.3056 0.0246 Uiso 1.00 calc . . .
H(37) H -0.4401 0.7080 0.4241 0.0289 Uiso 1.00 calc . . .
H(38) H -0.2790 0.7780 0.5227 0.0318 Uiso 1.00 calc . . .
H(39) H -0.0627 0.7986 0.5055 0.0398 Uiso 1.00 calc . . .
H(40) H -0.1024 0.7495 0.5720 0.0398 Uiso 1.00 calc . . .
H(41) H 0.0363 0.6958 0.5362 0.0444 Uiso 1.00 calc . . .
H(42) H -0.0616 0.6055 0.5226 0.0444 Uiso 1.00 calc . . .
H(43) H 0.0032 0.6814 0.3954 0.0323 Uiso 1.00 calc . . .
H(44) H 0.0020 0.5746 0.4082 0.0323 Uiso 1.00 calc . . .
H(45) H -0.0887 0.5493 0.1564 0.0375 Uiso 1.00 calc . . .
H(46) H 0.0460 0.4960 0.1134 0.0451 Uiso 1.00 calc . . .
H(47) H 0.1030 0.3695 0.1604 0.0476 Uiso 1.00 calc . . .
H(48) H 0.0359 0.3037 0.2617 0.0396 Uiso 1.00 calc . . .
H(49) H -0.0888 0.3652 0.3142 0.0369 Uiso 1.00 calc . . .
H(50) H -0.3065 0.4306 0.0405 0.0299 Uiso 1.00 calc . . .
H(51) H -0.2989 0.2935 -0.0610 0.0341 Uiso 1.00 calc . . .
H(52) H -0.3089 0.1365 -0.0312 0.0410 Uiso 1.00 calc . . .
H(53) H -0.3719 0.0240 0.0639 0.0437 Uiso 1.00 calc . . .
H(54) H -0.2653 0.0731 0.1301 0.0437 Uiso 1.00 calc . . .
H(55) H -0.4580 0.0678 0.1611 0.0392 Uiso 1.00 calc . . .
H(56) H -0.3819 0.0131 0.1998 0.0392 Uiso 1.00 calc . . .
H(57) H -0.3747 0.1615 0.2971 0.0340 Uiso 1.00 calc . . .
H(58) H -0.2672 0.1667 0.2797 0.0340 Uiso 1.00 calc . . .
H(59) H -0.4763 0.4011 0.3541 0.0240 Uiso 1.00 calc . . .
H(60) H -0.4870 0.4159 0.4917 0.0291 Uiso 1.00 calc . . .
H(61) H -0.3533 0.3967 0.5905 0.0310 Uiso 1.00 calc . . .
H(62) H -0.2139 0.3513 0.5514 0.0318 Uiso 1.00 calc . . .
H(63) H -0.2046 0.3345 0.4118 0.0338 Uiso 1.00 calc . . .
H(64) H -0.6695 0.4607 0.1816 0.0346 Uiso 1.00 calc . . .
H(65) H -0.6858 0.4037 0.0886 0.0346 Uiso 1.00 calc . . .
H(66) H -0.6782 0.5187 0.1124 0.0346 Uiso 1.00 calc . . .
H(67) H -0.5336 0.6122 0.0921 0.0286 Uiso 1.00 calc . . .
H(68) H -0.3782 0.6642 0.0142 0.0388 Uiso 1.00 calc . . .
H(69) H -0.3880 0.7444 0.0881 0.0388 Uiso 1.00 calc . . .
H(70) H -0.2821 0.7228 0.0895 0.0388 Uiso 1.00 calc . . .

loop_
_atom_site_aniso_label
_atom_site_aniso_U_11
_atom_site_aniso_U_22
_atom_site_aniso_U_33
_atom_site_aniso_U_12
_atom_site_aniso_U_13
_atom_site_aniso_U_23
Ir(1) 0.0149(1) 0.0155(1) 0.0121(1) 0.00330(9) -0.00005(9) 0.00290(9)
Ir(2) 0.0150(1) 0.0162(1) 0.0136(1) 0.00528(9) 0.00081(10) 0.00316(9)
O(1) 0.021(2) 0.017(2) 0.022(2) 0.006(2) 0.000(2) 0.005(2)
O(2) 0.021(2) 0.020(2) 0.013(2) 0.003(2) 0.003(2) 0.005(2)
O(3) 0.016(2) 0.021(2) 0.022(2) 0.004(2) -0.001(2) 0.007(2)
O(4) 0.021(2) 0.014(2) 0.018(2) 0.002(2) 0.000(2) 0.003(2)
N(1) 0.014(2) 0.023(3) 0.010(2) -0.002(2) 0.000(2) 0.004(2)
N(2) 0.017(2) 0.011(2) 0.016(3) 0.004(2) -0.003(2) -0.001(2)
N(3) 0.018(2) 0.021(3) 0.015(3) 0.004(2) 0.001(2) 0.007(2)
N(4) 0.012(2) 0.025(3) 0.018(3) 0.007(2) -0.002(2) 0.001(2)
C(1) 0.027(3) 0.021(3) 0.018(3) 0.008(2) 0.004(3) 0.006(3)
C(2) 0.022(3) 0.025(3) 0.023(3) 0.013(2) 0.008(3) 0.009(3)
C(3) 0.016(3) 0.028(3) 0.021(3) 0.005(2) 0.002(3) 0.009(3)
C(4) 0.020(3) 0.020(3) 0.014(3) 0.002(2) -0.001(3) 0.004(2)
C(5) 0.016(3) 0.022(3) 0.021(3) 0.000(2) -0.004(3) 0.001(3)
C(6) 0.027(3) 0.031(4) 0.016(3) -0.002(3) 0.002(3) 0.004(3)
C(7) 0.024(3) 0.017(3) 0.018(3) 0.001(2) 0.001(3) 0.000(2)
C(8) 0.018(3) 0.018(3) 0.017(3) 0.004(2) 0.004(3) 0.002(2)
C(9) 0.018(3) 0.016(3) 0.019(3) 0.005(2) 0.007(3) 0.004(2)
C(10) 0.023(3) 0.014(3) 0.012(3) 0.003(2) 0.003(3) 0.006(2)
C(11) 0.032(3) 0.025(3) 0.014(3) 0.012(3) 0.000(3) 0.003(3)
C(12) 0.026(3) 0.029(3) 0.017(3) 0.011(3) 0.001(3) -0.002(3)
C(13) 0.034(4) 0.049(5) 0.025(4) 0.019(3) -0.006(3) -0.005(3)
C(14) 0.055(5) 0.037(4) 0.030(4) 0.031(4) -0.012(4) 0.006(3)
C(15) 0.056(5) 0.030(4) 0.028(4) 0.018(3) -0.002(4) 0.007(3)
C(16) 0.037(4) 0.023(3) 0.025(4) 0.011(3) -0.003(3) 0.004(3)
C(17) 0.014(3) 0.032(3) 0.020(3) 0.011(2) 0.000(3) 0.002(3)
C(18) 0.019(3) 0.024(3) 0.023(4) 0.003(2) 0.000(3) 0.005(3)
C(19) 0.020(3) 0.025(3) 0.019(3) 0.013(2) -0.005(3) -0.003(3)
C(20) 0.022(3) 0.023(3) 0.020(3) 0.013(2) -0.002(3) 0.001(3)
C(21) 0.033(3) 0.029(3) 0.017(3) 0.016(3) 0.003(3) 0.007(3)
C(22) 0.039(4) 0.035(4) 0.017(3) 0.009(3) 0.007(3) 0.012(3)
C(23) 0.028(3) 0.031(4) 0.016(3) 0.004(3) 0.002(3) 0.009(3)
C(24) 0.020(3) 0.024(3) 0.016(3) 0.008(2) 0.003(3) 0.005(2)
C(25) 0.023(3) 0.020(3) 0.016(3) 0.011(2) 0.007(3) 0.002(2)
C(26) 0.024(3) 0.015(3) 0.016(3) 0.000(2) -0.002(3) -0.001(2)
C(27) 0.027(3) 0.023(3) 0.009(3) 0.005(2) 0.000(3) 0.002(2)
C(28) 0.026(3) 0.035(4) 0.025(4) 0.011(3) 0.006(3) 0.015(3)
C(29) 0.033(4) 0.028(4) 0.023(4) -0.006(3) 0.009(3) 0.004(3)
C(30) 0.020(3) 0.037(4) 0.033(4) 0.008(3) 0.004(3) 0.001(3)
C(31) 0.028(3) 0.045(4) 0.023(4) 0.018(3) 0.010(3) 0.006(3)
C(32) 0.022(3) 0.025(3) 0.016(3) -0.001(2) 0.007(3) 0.004(3)
C(33) 0.032(3) 0.016(3) 0.029(4) 0.006(3) 0.002(3) 0.000(3)
C(34) 0.023(3) 0.018(3) 0.016(3) 0.003(2) -0.007(3) 0.004(2)
C(35) 0.019(3) 0.018(3) 0.018(3) -0.006(2) -0.005(3) 0.003(2)
C(36) 0.017(3) 0.020(3) 0.017(3) 0.003(2) -0.004(2) 0.008(2)
C(37) 0.017(3) 0.021(3) 0.029(4) 0.004(2) 0.001(3) 0.009(3)
C(38) 0.020(3) 0.021(3) 0.022(3) 0.009(2) 0.001(3) 0.007(3)
C(39) 0.022(3) 0.024(3) 0.027(4) 0.009(2) 0.007(3) 0.006(3)
C(40) 0.034(3) 0.030(3) 0.017(3) 0.010(3) 0.010(3) 0.007(3)
C(41) 0.021(3) 0.029(3) 0.018(3) 0.003(2) 0.001(3) 0.009(3)
C(42) 0.026(3) 0.036(4) 0.027(4) 0.004(3) 0.000(3) -0.001(3)
C(43) 0.022(3) 0.057(5) 0.021(4) 0.008(3) -0.004(3) 0.002(3)
C(44) 0.017(3) 0.034(4) 0.026(4) 0.011(3) 0.000(3) -0.001(3)
C(45) 0.021(3) 0.024(3) 0.017(3) 0.003(2) 0.000(3) 0.006(3)
C(46) 0.014(3) 0.022(3) 0.018(3) 0.005(2) -0.001(2) 0.004(2)
C(47) 0.015(3) 0.018(3) 0.022(3) 0.005(2) 0.001(3) 0.003(2)
C(48) 0.018(3) 0.008(3) 0.030(4) 0.003(2) 0.001(3) -0.006(2)
C(49) 0.035(4) 0.029(4) 0.035(4) 0.008(3) 0.017(3) 0.013(3)
C(50) 0.042(4) 0.036(4) 0.044(5) 0.015(3) 0.028(4) 0.012(3)
C(51) 0.038(4) 0.040(4) 0.038(5) 0.014(3) 0.010(4) 0.001(4)
C(52) 0.025(3) 0.036(4) 0.036(4) 0.020(3) 0.002(3) -0.002(3)
C(53) 0.033(4) 0.046(4) 0.026(4) 0.020(3) 0.015(3) 0.014(3)
C(54) 0.031(3) 0.026(3) 0.020(3) 0.008(3) 0.005(3) 0.009(3)
C(55) 0.036(4) 0.029(4) 0.018(3) 0.013(3) 0.002(3) 0.002(3)
C(56) 0.039(4) 0.035(4) 0.021(4) 0.011(3) 0.003(3) -0.004(3)
C(57) 0.021(3) 0.028(3) 0.025(4) 0.006(3) 0.000(3) -0.006(3)
C(58) 0.045(4) 0.026(4) 0.043(5) 0.018(3) 0.018(4) 0.003(3)
C(59) 0.039(4) 0.021(3) 0.042(5) 0.015(3) 0.007(4) 0.010(3)
C(60) 0.034(4) 0.022(3) 0.031(4) 0.011(3) 0.012(3) 0.007(3)
C(61) 0.014(3) 0.017(3) 0.029(4) 0.009(2) 0.003(3) 0.006(3)
C(62) 0.020(3) 0.027(3) 0.020(3) 0.005(2) 0.004(3) 0.006(3)
C(63) 0.013(3) 0.016(3) 0.018(3) 0.007(2) 0.003(2) 0.006(2)
C(64) 0.020(3) 0.012(3) 0.023(3) 0.002(2) 0.001(3) 0.005(2)
C(65) 0.016(3) 0.018(3) 0.023(3) 0.006(2) 0.001(3) 0.002(2)
C(66) 0.030(3) 0.021(3) 0.030(4) 0.013(3) 0.013(3) 0.011(3)
C(67) 0.033(3) 0.024(3) 0.019(3) 0.007(3) 0.007(3) 0.005(3)
C(68) 0.023(3) 0.035(4) 0.019(3) 0.007(3) 0.001(3) 0.010(3)
C(69) 0.025(3) 0.034(4) 0.021(4) 0.007(3) 0.002(3) 0.006(3)
C(70) 0.023(3) 0.029(4) 0.031(4) 0.002(3) 0.000(3) 0.010(3)
C(71) 0.022(3) 0.030(3) 0.013(3) 0.007(3) 0.000(3) 0.006(3)
C(72) 0.023(3) 0.027(3) 0.020(3) 0.007(3) -0.002(3) 0.009(3)
C(73) 0.029(3) 0.016(3) 0.010(3) 0.002(2) 0.001(3) -0.001(2)
C(74) 0.039(4) 0.026(4) 0.025(4) 0.003(3) 0.000(3) 0.011(3)

loop_
_atom_type_symbol
_atom_type_description
_atom_type_scat_dispersion_real
_atom_type_scat_dispersion_imag
_atom_type_scat_source
C C 0.003 0.002
;International Tables for Crystallography
(1992, Vol. C, Tables 4.2.6.8 and 6.1.1.1)
;
N N 0.006 0.003
;International Tables for Crystallography
(1992, Vol. C, Tables 4.2.6.8 and 6.1.1.1)
;
O O 0.011 0.006
;International Tables for Crystallography
(1992, Vol. C, Tables 4.2.6.8 and 6.1.1.1)
;
Ir Ir -1.444 7.990
;International Tables for Crystallography
(1992, Vol. C, Tables 4.2.6.8 and 6.1.1.1)
;
H H 0.000 0.000
;International Tables for Crystallography
(1992, Vol. C, Table 6.1.1.2)
;

loop_
_geom_angle_atom_site_label_1
_geom_angle_atom_site_label_2
_geom_angle_atom_site_label_3
_geom_angle
_geom_angle_site_symmetry_1
_geom_angle_site_symmetry_2
_geom_angle_site_symmetry_3
_geom_angle_publ_flag
O(1) Ir(1) O(2) 89.1(1) . . . yes
O(1) Ir(1) N(1) 94.7(2) . . . yes
O(1) Ir(1) N(2) 84.0(2) . . . yes
O(1) Ir(1) C(10) 174.0(2) . . . yes
O(1) Ir(1) C(26) 94.2(2) . . . yes
O(2) Ir(1) N(1) 88.8(2) . . . yes
O(2) Ir(1) N(2) 95.7(2) . . . yes
O(2) Ir(1) C(10) 90.2(2) . . . yes
O(2) Ir(1) C(26) 173.8(2) . . . yes
N(1) Ir(1) N(2) 175.3(2) . . . yes
N(1) Ir(1) C(10) 79.3(2) . . . yes
N(1) Ir(1) C(26) 96.1(2) . . . yes
N(2) Ir(1) C(10) 102.0(2) . . . yes
N(2) Ir(1) C(26) 79.5(2) . . . yes
C(10) Ir(1) C(26) 87.1(2) . . . yes
O(3) Ir(2) O(4) 86.5(1) . . . yes
O(3) Ir(2) N(3) 92.8(2) . . . yes
O(3) Ir(2) N(4) 92.1(2) . . . yes
O(3) Ir(2) C(47) 171.9(2) . . . yes
O(3) Ir(2) C(63) 94.2(2) . . . yes
O(4) Ir(2) N(3) 89.7(2) . . . yes
O(4) Ir(2) N(4) 93.5(2) . . . yes
O(4) Ir(2) C(47) 94.0(2) . . . yes
O(4) Ir(2) C(63) 173.9(2) . . . yes
N(3) Ir(2) N(4) 174.3(2) . . . yes
N(3) Ir(2) C(47) 79.2(2) . . . yes
N(3) Ir(2) C(63) 96.3(2) . . . yes
N(4) Ir(2) C(47) 95.9(2) . . . yes
N(4) Ir(2) C(63) 80.4(2) . . . yes
C(47) Ir(2) C(63) 86.2(2) . . . yes
Ir(1) O(1) C(34) 122.4(4) . . . yes
Ir(1) O(2) C(36) 124.9(3) . . . yes
Ir(2) O(3) C(71) 124.9(4) . . . yes
Ir(2) O(4) C(73) 126.6(4) . . . yes
Ir(1) N(1) C(1) 125.3(4) . . . yes
Ir(1) N(1) C(9) 114.4(4) . . . yes
C(1) N(1) C(9) 120.3(5) . . . yes
Ir(1) N(2) C(17) 125.4(4) . . . yes
Ir(1) N(2) C(25) 114.9(4) . . . yes
C(17) N(2) C(25) 119.3(5) . . . yes
Ir(2) N(3) C(38) 125.7(4) . . . yes
Ir(2) N(3) C(46) 115.5(4) . . . yes
C(38) N(3) C(46) 118.8(5) . . . yes
Ir(2) N(4) C(54) 125.4(4) . . . yes
Ir(2) N(4) C(62) 114.4(4) . . . yes
C(54) N(4) C(62) 120.2(5) . . . yes
N(1) C(1) C(2) 122.2(5) . . . yes
N(1) C(1) H(1) 118.7 . . . no
C(2) C(1) H(1) 119.0 . . . no
C(1) C(2) C(3) 119.5(6) . . . yes
C(1) C(2) H(2) 120.4 . . . no
C(3) C(2) H(2) 120.1 . . . no
C(2) C(3) C(4) 119.7(6) . . . yes
C(2) C(3) H(3) 119.9 . . . no
C(4) C(3) H(3) 120.3 . . . no
C(3) C(4) C(5) 124.1(6) . . . yes
C(3) C(4) C(9) 119.1(5) . . . yes
C(5) C(4) C(9) 116.8(5) . . . yes
C(4) C(5) C(6) 113.0(5) . . . yes
C(4) C(5) H(4) 108.4 . . . no
C(4) C(5) H(5) 108.5 . . . no
C(6) C(5) H(4) 108.7 . . . no
C(6) C(5) H(5) 108.5 . . . no
H(4) C(5) H(5) 109.7 . . . no
C(5) C(6) C(7) 110.5(5) . . . yes
C(5) C(6) H(6) 109.2 . . . no
C(5) C(6) H(7) 109.6 . . . no
C(7) C(6) H(6) 108.8 . . . no
C(7) C(6) H(7) 109.1 . . . no
H(6) C(6) H(7) 109.6 . . . no
C(6) C(7) C(8) 110.0(5) . . . yes
C(6) C(7) H(8) 109.3 . . . no
C(6) C(7) H(9) 109.3 . . . no
C(8) C(7) H(8) 109.4 . . . no
C(8) C(7) H(9) 109.4 . . . no
H(8) C(7) H(9) 109.4 . . . no
C(7) C(8) C(9) 115.7(5) . . . yes
C(7) C(8) C(10) 130.4(6) . . . yes
C(9) C(8) C(10) 113.8(5) . . . yes
N(1) C(9) C(4) 119.1(5) . . . yes
N(1) C(9) C(8) 114.9(5) . . . yes
C(4) C(9) C(8) 126.0(5) . . . yes
Ir(1) C(10) C(8) 117.5(4) . . . yes
Ir(1) C(10) C(11) 121.9(4) . . . yes
C(8) C(10) C(11) 120.6(5) . . . yes
C(10) C(11) C(12) 119.5(6) . . . yes
C(10) C(11) C(16) 121.9(6) . . . yes
C(12) C(11) C(16) 118.6(6) . . . yes
C(11) C(12) C(13) 118.9(6) . . . yes
C(11) C(12) H(10) 120.6 . . . no
C(13) C(12) H(10) 120.5 . . . no
C(12) C(13) C(14) 121.6(7) . . . yes
C(12) C(13) H(11) 119.1 . . . no
C(14) C(13) H(11) 119.3 . . . no
C(13) C(14) C(15) 119.8(7) . . . yes
C(13) C(14) H(12) 120.2 . . . no
C(15) C(14) H(12) 120.0 . . . no
C(14) C(15) C(16) 121.1(7) . . . yes
C(14) C(15) H(13) 119.7 . . . no
C(16) C(15) H(13) 119.2 . . . no
C(11) C(16) C(15) 119.9(6) . . . yes
C(11) C(16) H(14) 120.1 . . . no
C(15) C(16) H(14) 120.0 . . . no
N(2) C(17) C(18) 121.1(6) . . . yes
N(2) C(17) H(15) 119.4 . . . no
C(18) C(17) H(15) 119.5 . . . no
C(17) C(18) C(19) 119.9(5) . . . yes
C(17) C(18) H(16) 119.9 . . . no
C(19) C(18) H(16) 120.2 . . . no
C(18) C(19) C(20) 119.9(6) . . . yes
C(18) C(19) H(17) 120.4 . . . no
C(20) C(19) H(17) 119.7 . . . no
C(19) C(20) C(21) 123.1(6) . . . yes
C(19) C(20) C(25) 117.1(6) . . . yes
C(21) C(20) C(25) 119.8(5) . . . yes
C(20) C(21) C(22) 110.4(5) . . . yes
C(20) C(21) H(18) 109.2 . . . no
C(20) C(21) H(19) 109.2 . . . no
C(22) C(21) H(18) 109.0 . . . no
C(22) C(21) H(19) 109.3 . . . no
H(18) C(21) H(19) 109.8 . . . no
C(21) C(22) C(23) 109.6(5) . . . yes
C(21) C(22) H(20) 109.4 . . . no
C(21) C(22) H(21) 109.3 . . . no
C(23) C(22) H(20) 109.9 . . . no
C(23) C(22) H(21) 109.6 . . . no
H(20) C(22) H(21) 109.0 . . . no
C(22) C(23) C(24) 110.3(5) . . . yes
C(22) C(23) H(22) 109.2 . . . no
C(22) C(23) H(23) 109.5 . . . no
C(24) C(23) H(22) 109.2 . . . no
C(24) C(23) H(23) 109.3 . . . no
H(22) C(23) H(23) 109.4 . . . no
C(23) C(24) C(25) 117.1(5) . . . yes
C(23) C(24) C(26) 127.6(5) . . . yes
C(25) C(24) C(26) 115.3(5) . . . yes
N(2) C(25) C(20) 122.6(5) . . . yes
N(2) C(25) C(24) 114.1(5) . . . yes
C(20) C(25) C(24) 123.1(5) . . . yes
Ir(1) C(26) C(24) 116.2(4) . . . yes
Ir(1) C(26) C(27) 122.3(5) . . . yes
C(24) C(26) C(27) 121.5(5) . . . yes
C(26) C(27) C(28) 121.5(5) . . . yes
C(26) C(27) C(32) 121.1(5) . . . yes
C(28) C(27) C(32) 117.4(5) . . . yes
C(27) C(28) C(29) 121.3(6) . . . yes
C(27) C(28) H(24) 119.5 . . . no
C(29) C(28) H(24) 119.2 . . . no
C(28) C(29) C(30) 120.9(6) . . . yes
C(28) C(29) H(25) 119.4 . . . no
C(30) C(29) H(25) 119.8 . . . no
C(29) C(30) C(31) 119.0(6) . . . yes
C(29) C(30) H(26) 120.3 . . . no
C(31) C(30) H(26) 120.7 . . . no
C(30) C(31) C(32) 120.3(6) . . . yes
C(30) C(31) H(27) 120.0 . . . no
C(32) C(31) H(27) 119.6 . . . no
C(27) C(32) C(31) 121.2(6) . . . yes
C(27) C(32) H(28) 119.6 . . . no
C(31) C(32) H(28) 119.3 . . . no
C(34) C(33) H(29) 108.0 . . . no
C(34) C(33) H(30) 110.6 . . . no
C(34) C(33) H(31) 109.9 . . . no
H(29) C(33) H(30) 108.9 . . . no
H(29) C(33) H(31) 107.8 . . . no
H(30) C(33) H(31) 111.5 . . . no
O(1) C(34) C(33) 114.7(5) . . . yes
O(1) C(34) C(35) 127.8(5) . . . yes
C(33) C(34) C(35) 117.5(5) . . . yes
C(34) C(35) C(36) 129.3(5) . . . yes
C(34) C(35) H(32) 115.5 . . . no
C(36) C(35) H(32) 115.2 . . . no
O(2) C(36) C(35) 125.5(5) . . . yes
O(2) C(36) C(37) 115.3(5) . . . yes
C(35) C(36) C(37) 119.3(5) . . . yes
C(36) C(37) H(33) 109.5 . . . no
C(36) C(37) H(34) 111.0 . . . no
C(36) C(37) H(35) 110.1 . . . no
H(33) C(37) H(34) 108.9 . . . no
H(33) C(37) H(35) 107.7 . . . no
H(34) C(37) H(35) 109.6 . . . no
N(3) C(38) C(39) 120.8(6) . . . yes
N(3) C(38) H(36) 119.8 . . . no
C(39) C(38) H(36) 119.4 . . . no
C(38) C(39) C(40) 121.7(5) . . . yes
C(38) C(39) H(37) 118.9 . . . no
C(40) C(39) H(37) 119.4 . . . no
C(39) C(40) C(41) 118.0(5) . . . yes
C(39) C(40) H(38) 120.5 . . . no
C(41) C(40) H(38) 121.4 . . . no
C(40) C(41) C(42) 121.2(6) . . . yes
C(40) C(41) C(46) 117.9(6) . . . yes
C(42) C(41) C(46) 120.9(5) . . . yes
C(41) C(42) C(43) 110.3(5) . . . yes
C(41) C(42) H(39) 109.2 . . . no
C(41) C(42) H(40) 109.3 . . . no
C(43) C(42) H(39) 109.2 . . . no
C(43) C(42) H(40) 109.2 . . . no
H(39) C(42) H(40) 109.5 . . . no
C(42) C(43) C(44) 113.1(6) . . . yes
C(42) C(43) H(41) 108.3 . . . no
C(42) C(43) H(42) 108.6 . . . no
C(44) C(43) H(41) 108.6 . . . no
C(44) C(43) H(42) 108.7 . . . no
H(41) C(43) H(42) 109.5 . . . no
C(43) C(44) C(45) 111.9(5) . . . yes
C(43) C(44) H(43) 108.9 . . . no
C(43) C(44) H(44) 109.1 . . . no
C(45) C(44) H(43) 108.8 . . . no
C(45) C(44) H(44) 108.9 . . . no
H(43) C(44) H(44) 109.2 . . . no
C(44) C(45) C(46) 117.2(5) . . . yes
C(44) C(45) C(47) 127.9(5) . . . yes
C(46) C(45) C(47) 114.9(5) . . . yes
N(3) C(46) C(41) 122.7(5) . . . yes
N(3) C(46) C(45) 114.1(5) . . . yes
C(41) C(46) C(45) 123.2(5) . . . yes
Ir(2) C(47) C(45) 116.3(4) . . . yes
Ir(2) C(47) C(48) 124.1(4) . . . yes
C(45) C(47) C(48) 119.6(5) . . . yes
C(47) C(48) C(49) 120.9(6) . . . yes
C(47) C(48) C(53) 120.7(6) . . . yes
C(49) C(48) C(53) 118.4(5) . . . yes
C(48) C(49) C(50) 119.5(7) . . . yes
C(48) C(49) H(45) 120.4 . . . no
C(50) C(49) H(45) 120.0 . . . no
C(49) C(50) C(51) 121.6(7) . . . yes
C(49) C(50) H(46) 119.5 . . . no
C(51) C(50) H(46) 118.9 . . . no
C(50) C(51) C(52) 119.3(6) . . . yes
C(50) C(51) H(47) 120.4 . . . no
C(52) C(51) H(47) 120.3 . . . no
C(51) C(52) C(53) 120.1(7) . . . yes
C(51) C(52) H(48) 120.1 . . . no
C(53) C(52) H(48) 119.8 . . . no
C(48) C(53) C(52) 120.8(6) . . . yes
C(48) C(53) H(49) 119.7 . . . no
C(52) C(53) H(49) 119.5 . . . no
N(4) C(54) C(55) 120.4(6) . . . yes
N(4) C(54) H(50) 119.7 . . . no
C(55) C(54) H(50) 119.9 . . . no
C(54) C(55) C(56) 120.2(6) . . . yes
C(54) C(55) H(51) 120.0 . . . no
C(56) C(55) H(51) 119.8 . . . no
C(55) C(56) C(57) 119.5(6) . . . yes
C(55) C(56) H(52) 120.1 . . . no
C(57) C(56) H(52) 120.4 . . . no
C(56) C(57) C(58) 123.0(5) . . . yes
C(56) C(57) C(62) 118.7(6) . . . yes
C(58) C(57) C(62) 118.3(6) . . . yes
C(57) C(58) C(59) 112.1(5) . . . yes
C(57) C(58) H(53) 108.9 . . . no
C(57) C(58) H(54) 109.0 . . . no
C(59) C(58) H(53) 108.6 . . . no
C(59) C(58) H(54) 108.7 . . . no
H(53) C(58) H(54) 109.6 . . . no
C(58) C(59) C(60) 111.0(5) . . . yes
C(58) C(59) H(55) 109.1 . . . no
C(58) C(59) H(56) 109.1 . . . no
C(60) C(59) H(55) 109.1 . . . no
C(60) C(59) H(56) 109.2 . . . no
H(55) C(59) H(56) 109.3 . . . no
C(59) C(60) C(61) 111.9(6) . . . yes
C(59) C(60) H(57) 108.9 . . . no
C(59) C(60) H(58) 108.9 . . . no
C(61) C(60) H(57) 108.8 . . . no
C(61) C(60) H(58) 108.9 . . . no
H(57) C(60) H(58) 109.4 . . . no
C(60) C(61) C(62) 117.1(5) . . . yes
C(60) C(61) C(63) 127.5(6) . . . yes
C(62) C(61) C(63) 115.4(5) . . . yes
N(4) C(62) C(57) 120.9(6) . . . yes
N(4) C(62) C(61) 114.5(5) . . . yes
C(57) C(62) C(61) 124.5(6) . . . yes
Ir(2) C(63) C(61) 115.4(4) . . . yes
Ir(2) C(63) C(64) 124.2(4) . . . yes
C(61) C(63) C(64) 120.3(5) . . . yes
C(63) C(64) C(65) 119.7(6) . . . yes
C(63) C(64) C(69) 122.9(5) . . . yes
C(65) C(64) C(69) 117.4(6) . . . yes
C(64) C(65) C(66) 121.5(6) . . . yes
C(64) C(65) H(59) 119.3 . . . no
C(66) C(65) H(59) 119.2 . . . no
C(65) C(66) C(67) 119.4(5) . . . yes
C(65) C(66) H(60) 120.1 . . . no
C(67) C(66) H(60) 120.5 . . . no
C(66) C(67) C(68) 120.8(6) . . . yes
C(66) C(67) H(61) 118.9 . . . no
C(68) C(67) H(61) 120.3 . . . no
C(67) C(68) C(69) 119.2(6) . . . yes
C(67) C(68) H(62) 120.0 . . . no
C(69) C(68) H(62) 120.8 . . . no
C(64) C(69) C(68) 121.7(6) . . . yes
C(64) C(69) H(63) 119.0 . . . no
C(68) C(69) H(63) 119.2 . . . no
C(71) C(70) H(64) 109.9 . . . no
C(71) C(70) H(65) 110.1 . . . no
C(71) C(70) H(66) 110.8 . . . no
H(64) C(70) H(65) 107.9 . . . no
H(64) C(70) H(66) 108.8 . . . no
H(65) C(70) H(66) 109.2 . . . no
O(3) C(71) C(70) 115.7(5) . . . yes
O(3) C(71) C(72) 127.0(6) . . . yes
C(70) C(71) C(72) 117.2(6) . . . yes
C(71) C(72) C(73) 126.6(6) . . . yes
C(71) C(72) H(67) 116.4 . . . no
C(73) C(72) H(67) 117.0 . . . no
O(4) C(73) C(72) 126.6(6) . . . yes
O(4) C(73) C(74) 116.8(5) . . . yes
C(72) C(73) C(74) 116.7(6) . . . yes
C(73) C(74) H(68) 109.7 . . . no
C(73) C(74) H(69) 109.6 . . . no
C(73) C(74) H(70) 111.4 . . . no
H(68) C(74) H(69) 107.3 . . . no
H(68) C(74) H(70) 109.4 . . . no
H(69) C(74) H(70) 109.3 . . . no

loop_
_geom_bond_atom_site_label_1
_geom_bond_atom_site_label_2
_geom_bond_distance
_geom_bond_site_symmetry_1
_geom_bond_site_symmetry_2
_geom_bond_publ_flag
Ir(1) O(1) 2.146(4) . . yes
Ir(1) O(2) 2.145(4) . . yes
Ir(1) N(1) 2.025(5) . . yes
Ir(1) N(2) 2.045(5) . . yes
Ir(1) C(10) 1.976(5) . . yes
Ir(1) C(26) 2.004(6) . . yes
Ir(2) O(3) 2.167(5) . . yes
Ir(2) O(4) 2.144(4) . . yes
Ir(2) N(3) 2.034(4) . . yes
Ir(2) N(4) 2.045(4) . . yes
Ir(2) C(47) 2.000(6) . . yes
Ir(2) C(63) 1.998(6) . . yes
O(1) C(34) 1.279(7) . . yes
O(2) C(36) 1.269(6) . . yes
O(3) C(71) 1.269(7) . . yes
O(4) C(73) 1.264(7) . . yes
N(1) C(1) 1.329(8) . . yes
N(1) C(9) 1.370(7) . . yes
N(2) C(17) 1.353(7) . . yes
N(2) C(25) 1.357(7) . . yes
N(3) C(38) 1.355(7) . . yes
N(3) C(46) 1.350(7) . . yes
N(4) C(54) 1.333(8) . . yes
N(4) C(62) 1.376(8) . . yes
C(1) C(2) 1.378(9) . . yes
C(1) H(1) 0.952 . . no
C(2) C(3) 1.366(8) . . yes
C(2) H(2) 0.952 . . no
C(3) C(4) 1.387(8) . . yes
C(3) H(3) 0.951 . . no
C(4) C(5) 1.508(8) . . yes
C(4) C(9) 1.417(8) . . yes
C(5) C(6) 1.518(9) . . yes
C(5) H(4) 0.949 . . no
C(5) H(5) 0.947 . . no
C(6) C(7) 1.535(8) . . yes
C(6) H(6) 0.951 . . no
C(6) H(7) 0.947 . . no
C(7) C(8) 1.521(7) . . yes
C(7) H(8) 0.950 . . no
C(7) H(9) 0.950 . . no
C(8) C(9) 1.432(8) . . yes
C(8) C(10) 1.350(8) . . yes
C(10) C(11) 1.507(8) . . yes
C(11) C(12) 1.401(8) . . yes
C(11) C(16) 1.400(9) . . yes
C(12) C(13) 1.409(10) . . yes
C(12) H(10) 0.952 . . no
C(13) C(14) 1.35(1) . . yes
C(13) H(11) 0.952 . . no
C(14) C(15) 1.36(1) . . yes
C(14) H(12) 0.951 . . no
C(15) C(16) 1.394(10) . . yes
C(15) H(13) 0.954 . . no
C(16) H(14) 0.951 . . no
C(17) C(18) 1.381(9) . . yes
C(17) H(15) 0.947 . . no
C(18) C(19) 1.372(9) . . yes
C(18) H(16) 0.951 . . no
C(19) C(20) 1.412(8) . . yes
C(19) H(17) 0.948 . . no
C(20) C(21) 1.487(9) . . yes
C(20) C(25) 1.388(9) . . yes
C(21) C(22) 1.532(9) . . yes
C(21) H(18) 0.947 . . no
C(21) H(19) 0.949 . . no
C(22) C(23) 1.538(10) . . yes
C(22) H(20) 0.950 . . no
C(22) H(21) 0.955 . . no
C(23) C(24) 1.510(8) . . yes
C(23) H(22) 0.951 . . no
C(23) H(23) 0.950 . . no
C(24) C(25) 1.460(8) . . yes
C(24) C(26) 1.342(9) . . yes
C(26) C(27) 1.476(8) . . yes
C(27) C(28) 1.390(8) . . yes
C(27) C(32) 1.411(9) . . yes
C(28) C(29) 1.397(9) . . yes
C(28) H(24) 0.948 . . no
C(29) C(30) 1.371(10) . . yes
C(29) H(25) 0.954 . . no
C(30) C(31) 1.401(9) . . yes
C(30) H(26) 0.949 . . no
C(31) C(32) 1.384(8) . . yes
C(31) H(27) 0.953 . . no
C(32) H(28) 0.949 . . no
C(33) C(34) 1.519(8) . . yes
C(33) H(29) 0.975 . . no
C(33) H(30) 0.931 . . no
C(33) H(31) 0.945 . . no
C(34) C(35) 1.382(8) . . yes
C(35) C(36) 1.395(8) . . yes
C(35) H(32) 0.947 . . no
C(36) C(37) 1.505(8) . . yes
C(37) H(33) 0.965 . . no
C(37) H(34) 0.942 . . no
C(37) H(35) 0.956 . . no
C(38) C(39) 1.350(8) . . yes
C(38) H(36) 0.951 . . no
C(39) C(40) 1.381(9) . . yes
C(39) H(37) 0.946 . . no
C(40) C(41) 1.401(8) . . yes
C(40) H(38) 0.951 . . no
C(41) C(42) 1.507(9) . . yes
C(41) C(46) 1.382(8) . . yes
C(42) C(43) 1.512(10) . . yes
C(42) H(39) 0.950 . . no
C(42) H(40) 0.949 . . no
C(43) C(44) 1.516(9) . . yes
C(43) H(41) 0.952 . . no
C(43) H(42) 0.947 . . no
C(44) C(45) 1.502(9) . . yes
C(44) H(43) 0.954 . . no
C(44) H(44) 0.948 . . no
C(45) C(46) 1.451(8) . . yes
C(45) C(47) 1.350(8) . . yes
C(47) C(48) 1.490(7) . . yes
C(48) C(49) 1.391(9) . . yes
C(48) C(53) 1.400(9) . . yes
C(49) C(50) 1.394(9) . . yes
C(49) H(45) 0.953 . . no
C(50) C(51) 1.37(1) . . yes
C(50) H(46) 0.953 . . no
C(51) C(52) 1.38(1) . . yes
C(51) H(47) 0.955 . . no
C(52) C(53) 1.392(8) . . yes
C(52) H(48) 0.956 . . no
C(53) H(49) 0.955 . . no
C(54) C(55) 1.385(8) . . yes
C(54) H(50) 0.951 . . no
C(55) C(56) 1.378(10) . . yes
C(55) H(51) 0.956 . . no
C(56) C(57) 1.387(10) . . yes
C(56) H(52) 0.949 . . no
C(57) C(58) 1.542(10) . . yes
C(57) C(62) 1.379(8) . . yes
C(58) C(59) 1.520(9) . . yes
C(58) H(53) 0.951 . . no
C(58) H(54) 0.948 . . no
C(59) C(60) 1.517(9) . . yes
C(59) H(55) 0.952 . . no
C(59) H(56) 0.950 . . no
C(60) C(61) 1.508(8) . . yes
C(60) H(57) 0.951 . . no
C(60) H(58) 0.950 . . no
C(61) C(62) 1.448(8) . . yes
C(61) C(63) 1.377(7) . . yes
C(63) C(64) 1.475(8) . . yes
C(64) C(65) 1.402(8) . . yes
C(64) C(69) 1.385(9) . . yes
C(65) C(66) 1.384(9) . . yes
C(65) H(59) 0.947 . . no
C(66) C(67) 1.382(9) . . yes
C(66) H(60) 0.949 . . no
C(67) C(68) 1.374(8) . . yes
C(67) H(61) 0.946 . . no
C(68) C(69) 1.395(9) . . yes
C(68) H(62) 0.953 . . no
C(69) H(63) 0.952 . . no
C(70) C(71) 1.503(8) . . yes
C(70) H(64) 0.961 . . no
C(70) H(65) 0.957 . . no
C(70) H(66) 0.946 . . no
C(71) C(72) 1.404(8) . . yes
C(72) C(73) 1.397(8) . . yes
C(72) H(67) 0.951 . . no
C(73) C(74) 1.507(9) . . yes
C(74) H(68) 0.963 . . no
C(74) H(69) 0.963 . . no
C(74) H(70) 0.938 . . no

loop_
_geom_contact_atom_site_label_1
_geom_contact_atom_site_label_2
_geom_contact_distance
_geom_contact_site_symmetry_1
_geom_contact_site_symmetry_2
_geom_contact_publ_flag
O(1) C(40) 3.555(8) . 2_566 ?
O(2) C(3) 3.546(8) . 2_555 ?
O(3) C(37) 3.363(7) . 1_455 ?
O(3) C(35) 3.414(7) . 1_455 ?
O(4) C(29) 3.341(7) . 1_565 ?
N(1) C(3) 3.542(8) . 2_555 ?
C(1) C(4) 3.557(8) . 2_555 ?
C(1) C(5) 3.595(9) . 2_555 ?
C(2) C(4) 3.327(8) . 2_555 ?
C(2) C(9) 3.527(8) . 2_555 ?
C(3) C(9) 3.486(8) . 2_555 ?
C(3) C(4) 3.575(8) . 2_555 ?
C(18) C(21) 3.506(9) . 2_656 ?
C(18) C(66) 3.513(8) . 1_655 ?
C(18) C(67) 3.550(8) . 1_655 ?
C(19) C(19) 3.20(1) . 2_656 ?
C(19) C(20) 3.453(8) . 2_656 ?
C(20) C(40) 3.502(9) . 2_566 ?
C(22) C(31) 3.551(9) . 2_556 ?
C(25) C(40) 3.523(8) . 2_566 ?
C(29) C(46) 3.496(9) . 1_545 ?
C(30) C(74) 3.501(10) . 1_545 ?
C(33) C(67) 3.394(8) . 2_566 ?
C(39) C(66) 3.587(8) . 2_466 ?

loop_
_geom_torsion_atom_site_label_1
_geom_torsion_atom_site_label_2
_geom_torsion_atom_site_label_3
_geom_torsion_atom_site_label_4
_geom_torsion
_geom_torsion_site_symmetry_1
_geom_torsion_site_symmetry_2
_geom_torsion_site_symmetry_3
_geom_torsion_site_symmetry_4
_geom_torsion_publ_flag
Ir(1) O(1) C(34) C(33) -170.2(4) . . . . yes
Ir(1) O(1) C(34) C(35) 9.2(9) . . . . yes
Ir(1) O(2) C(36) C(35) -1.0(9) . . . . yes
Ir(1) O(2) C(36) C(37) 179.3(4) . . . . yes
Ir(1) N(1) C(1) C(2) -177.6(4) . . . . yes
Ir(1) N(1) C(9) C(4) 175.5(4) . . . . yes
Ir(1) N(1) C(9) C(8) -3.4(6) . . . . yes
Ir(1) N(2) C(17) C(18) 169.8(4) . . . . yes
Ir(1) N(2) C(25) C(20) -173.3(4) . . . . yes
Ir(1) N(2) C(25) C(24) 2.0(6) . . . . yes
Ir(1) C(10) C(8) C(7) 176.7(5) . . . . yes
Ir(1) C(10) C(8) C(9) 0.6(7) . . . . yes
Ir(1) C(10) C(11) C(12) -55.3(7) . . . . yes
Ir(1) C(10) C(11) C(16) 123.2(6) . . . . yes
Ir(1) C(26) C(24) C(23) 179.7(5) . . . . yes
Ir(1) C(26) C(24) C(25) 3.3(7) . . . . yes
Ir(1) C(26) C(27) C(28) 104.8(6) . . . . yes
Ir(1) C(26) C(27) C(32) -71.7(6) . . . . yes
Ir(2) O(3) C(71) C(70) -169.6(4) . . . . yes
Ir(2) O(3) C(71) C(72) 11.3(9) . . . . yes
Ir(2) O(4) C(73) C(72) -2.1(8) . . . . yes
Ir(2) O(4) C(73) C(74) 178.2(4) . . . . yes
Ir(2) N(3) C(38) C(39) -180.0(5) . . . . yes
Ir(2) N(3) C(46) C(41) -177.9(5) . . . . yes
Ir(2) N(3) C(46) C(45) 2.0(7) . . . . yes
Ir(2) N(4) C(54) C(55) 178.0(4) . . . . yes
Ir(2) N(4) C(62) C(57) 179.4(4) . . . . yes
Ir(2) N(4) C(62) C(61) 1.5(6) . . . . yes
Ir(2) C(47) C(45) C(44) 178.2(5) . . . . yes
Ir(2) C(47) C(45) C(46) -2.5(8) . . . . yes
Ir(2) C(47) C(48) C(49) 77.3(7) . . . . yes
Ir(2) C(47) C(48) C(53) -99.6(7) . . . . yes
Ir(2) C(63) C(61) C(60) 176.8(4) . . . . yes
Ir(2) C(63) C(61) C(62) -0.4(6) . . . . yes
Ir(2) C(63) C(64) C(65) 63.6(6) . . . . yes
Ir(2) C(63) C(64) C(69) -115.2(6) . . . . yes
O(1) Ir(1) O(2) C(36) 6.5(5) . . . . yes
O(1) Ir(1) N(1) C(1) 0.4(5) . . . . yes
O(1) Ir(1) N(1) C(9) -177.7(4) . . . . yes
O(1) Ir(1) N(2) C(17) -77.1(4) . . . . yes
O(1) Ir(1) N(2) C(25) 95.2(4) . . . . yes
O(1) Ir(1) C(10) C(8) -7(1) . . . . yes
O(1) Ir(1) C(10) C(11) 170(1) . . . . yes
O(1) Ir(1) C(26) C(24) -84.8(5) . . . . yes
O(1) Ir(1) C(26) C(27) 99.0(4) . . . . yes
O(1) C(34) C(35) C(36) 0(1) . . . . yes
O(2) Ir(1) O(1) C(34) -10.2(5) . . . . yes
O(2) Ir(1) N(1) C(1) -88.7(5) . . . . yes
O(2) Ir(1) N(1) C(9) 93.2(4) . . . . yes
O(2) Ir(1) N(2) C(17) 11.5(4) . . . . yes
O(2) Ir(1) N(2) C(25) -176.3(4) . . . . yes
O(2) Ir(1) C(10) C(8) -90.7(4) . . . . yes
O(2) Ir(1) C(10) C(11) 87.6(5) . . . . yes
O(2) Ir(1) C(26) C(24) 37(1) . . . . yes
O(2) Ir(1) C(26) C(27) -138(1) . . . . yes
O(2) C(36) C(35) C(34) -4(1) . . . . yes
O(3) Ir(2) O(4) C(73) 9.7(4) . . . . yes
O(3) Ir(2) N(3) C(38) -4.4(5) . . . . yes
O(3) Ir(2) N(3) C(46) 176.8(4) . . . . yes
O(3) Ir(2) N(4) C(54) 88.2(5) . . . . yes
O(3) Ir(2) N(4) C(62) -95.2(4) . . . . yes
O(3) Ir(2) C(47) C(45) -1(1) . . . . yes
O(3) Ir(2) C(47) C(48) 178(1) . . . . yes
O(3) Ir(2) C(63) C(61) 92.4(4) . . . . yes
O(3) Ir(2) C(63) C(64) -91.5(5) . . . . yes
O(3) C(71) C(72) C(73) 1(1) . . . . yes
O(4) Ir(2) O(3) C(71) -13.9(4) . . . . yes
O(4) Ir(2) N(3) C(38) 82.0(5) . . . . yes
O(4) Ir(2) N(3) C(46) -96.8(4) . . . . yes
O(4) Ir(2) N(4) C(54) 1.6(5) . . . . yes
O(4) Ir(2) N(4) C(62) 178.2(4) . . . . yes
O(4) Ir(2) C(47) C(45) 91.7(5) . . . . yes
O(4) Ir(2) C(47) C(48) -87.9(5) . . . . yes
O(4) Ir(2) C(63) C(61) -3(1) . . . . yes
O(4) Ir(2) C(63) C(64) 172(1) . . . . yes
O(4) C(73) C(72) C(71) -7.1(10) . . . . yes
N(1) Ir(1) O(1) C(34) -99.0(5) . . . . yes
N(1) Ir(1) O(2) C(36) 101.3(5) . . . . yes
N(1) Ir(1) N(2) C(17) -151(2) . . . . yes
N(1) Ir(1) N(2) C(25) 20(2) . . . . yes
N(1) Ir(1) C(10) C(8) -1.9(4) . . . . yes
N(1) Ir(1) C(10) C(11) 176.4(5) . . . . yes
N(1) Ir(1) C(26) C(24) 180.0(5) . . . . yes
N(1) Ir(1) C(26) C(27) 3.8(5) . . . . yes
N(1) C(1) C(2) C(3) 1.0(9) . . . . yes
N(1) C(9) C(4) C(3) 3.6(8) . . . . yes
N(1) C(9) C(4) C(5) -178.7(5) . . . . yes
N(1) C(9) C(8) C(7) -174.8(5) . . . . yes
N(1) C(9) C(8) C(10) 1.9(7) . . . . yes
N(2) Ir(1) O(1) C(34) 85.5(5) . . . . yes
N(2) Ir(1) O(2) C(36) -77.3(5) . . . . yes
N(2) Ir(1) N(1) C(1) 74(2) . . . . yes
N(2) Ir(1) N(1) C(9) -103(2) . . . . yes
N(2) Ir(1) C(10) C(8) 173.5(4) . . . . yes
N(2) Ir(1) C(10) C(11) -8.2(5) . . . . yes
N(2) Ir(1) C(26) C(24) -1.7(4) . . . . yes
N(2) Ir(1) C(26) C(27) -177.9(5) . . . . yes
N(2) C(17) C(18) C(19) 3.4(9) . . . . yes
N(2) C(25) C(20) C(19) 1.8(8) . . . . yes
N(2) C(25) C(20) C(21) -179.6(5) . . . . yes
N(2) C(25) C(24) C(23) 179.7(5) . . . . yes
N(2) C(25) C(24) C(26) -3.4(7) . . . . yes
N(3) Ir(2) O(3) C(71) 75.6(5) . . . . yes
N(3) Ir(2) O(4) C(73) -83.1(4) . . . . yes
N(3) Ir(2) N(4) C(54) -123(1) . . . . yes
N(3) Ir(2) N(4) C(62) 53(1) . . . . yes
N(3) Ir(2) C(47) C(45) 2.7(5) . . . . yes
N(3) Ir(2) C(47) C(48) -176.9(6) . . . . yes
N(3) Ir(2) C(63) C(61) -174.4(4) . . . . yes
N(3) Ir(2) C(63) C(64) 1.7(5) . . . . yes
N(3) C(38) C(39) C(40) -0.9(10) . . . . yes
N(3) C(46) C(41) C(40) -2.9(9) . . . . yes
N(3) C(46) C(41) C(42) 179.0(6) . . . . yes
N(3) C(46) C(45) C(44) 179.6(5) . . . . yes
N(3) C(46) C(45) C(47) 0.3(8) . . . . yes
N(4) Ir(2) O(3) C(71) -107.3(5) . . . . yes
N(4) Ir(2) O(4) C(73) 101.6(4) . . . . yes
N(4) Ir(2) N(3) C(38) -153(1) . . . . yes
N(4) Ir(2) N(3) C(46) 28(1) . . . . yes
N(4) Ir(2) C(47) C(45) -174.3(5) . . . . yes
N(4) Ir(2) C(47) C(48) 6.1(5) . . . . yes
N(4) Ir(2) C(63) C(61) 1.0(4) . . . . yes
N(4) Ir(2) C(63) C(64) 177.1(5) . . . . yes
N(4) C(54) C(55) C(56) 0.0(10) . . . . yes
N(4) C(62) C(57) C(56) 4.4(9) . . . . yes
N(4) C(62) C(57) C(58) -178.3(5) . . . . yes
N(4) C(62) C(61) C(60) -178.3(5) . . . . yes
N(4) C(62) C(61) C(63) -0.7(7) . . . . yes
C(1) N(1) Ir(1) C(10) -179.0(5) . . . . yes
C(1) N(1) Ir(1) C(26) 95.1(5) . . . . yes
C(1) N(1) C(9) C(4) -2.7(8) . . . . yes
C(1) N(1) C(9) C(8) 178.4(5) . . . . yes
C(1) C(2) C(3) C(4) -0.1(9) . . . . yes
C(2) C(1) N(1) C(9) 0.4(8) . . . . yes
C(2) C(3) C(4) C(5) -179.8(5) . . . . yes
C(2) C(3) C(4) C(9) -2.2(8) . . . . yes
C(3) C(4) C(5) C(6) -158.5(5) . . . . yes
C(3) C(4) C(9) C(8) -177.6(5) . . . . yes
C(4) C(5) C(6) C(7) -53.6(6) . . . . yes
C(4) C(9) C(8) C(7) 6.4(8) . . . . yes
C(4) C(9) C(8) C(10) -177.0(5) . . . . yes
C(5) C(4) C(9) C(8) 0.1(9) . . . . yes
C(5) C(6) C(7) C(8) 59.1(6) . . . . yes
C(6) C(5) C(4) C(9) 23.9(7) . . . . yes
C(6) C(7) C(8) C(9) -35.4(7) . . . . yes
C(6) C(7) C(8) C(10) 148.5(6) . . . . yes
C(7) C(8) C(10) C(11) -1.6(9) . . . . yes
C(8) C(10) Ir(1) C(26) 94.9(5) . . . . yes
C(8) C(10) C(11) C(12) 122.9(6) . . . . yes
C(8) C(10) C(11) C(16) -58.6(8) . . . . yes
C(9) N(1) Ir(1) C(10) 2.8(4) . . . . yes
C(9) N(1) Ir(1) C(26) -83.0(4) . . . . yes
C(9) C(8) C(10) C(11) -177.7(5) . . . . yes
C(10) Ir(1) O(1) C(34) -93(1) . . . . yes
C(10) Ir(1) O(2) C(36) -179.4(5) . . . . yes
C(10) Ir(1) N(2) C(17) 102.8(4) . . . . yes
C(10) Ir(1) N(2) C(25) -84.9(4) . . . . yes
C(10) Ir(1) C(26) C(24) 101.0(5) . . . . yes
C(10) Ir(1) C(26) C(27) -75.1(5) . . . . yes
C(10) C(11) C(12) C(13) -179.9(6) . . . . yes
C(10) C(11) C(16) C(15) -179.4(6) . . . . yes
C(11) C(10) Ir(1) C(26) -86.8(5) . . . . yes
C(11) C(12) C(13) C(14) -1(1) . . . . yes
C(11) C(16) C(15) C(14) 0(1) . . . . yes
C(12) C(11) C(16) C(15) -0.9(10) . . . . yes
C(12) C(13) C(14) C(15) 0(1) . . . . yes
C(13) C(12) C(11) C(16) 1.5(9) . . . . yes
C(13) C(14) C(15) C(16) 0(1) . . . . yes
C(17) N(2) Ir(1) C(26) -172.5(5) . . . . yes
C(17) N(2) C(25) C(20) -0.6(8) . . . . yes
C(17) N(2) C(25) C(24) 174.7(5) . . . . yes
C(17) C(18) C(19) C(20) -2.1(9) . . . . yes
C(18) C(17) N(2) C(25) -2.1(8) . . . . yes
C(18) C(19) C(20) C(21) -179.0(5) . . . . yes
C(18) C(19) C(20) C(25) -0.4(8) . . . . yes
C(19) C(20) C(21) C(22) -155.0(5) . . . . yes
C(19) C(20) C(25) C(24) -173.1(5) . . . . yes
C(20) C(21) C(22) C(23) -58.0(6) . . . . yes
C(20) C(25) C(24) C(23) -5.0(8) . . . . yes
C(20) C(25) C(24) C(26) 171.8(5) . . . . yes
C(21) C(20) C(25) C(24) 5.5(8) . . . . yes
C(21) C(22) C(23) C(24) 58.3(6) . . . . yes
C(22) C(21) C(20) C(25) 26.5(7) . . . . yes
C(22) C(23) C(24) C(25) -27.2(7) . . . . yes
C(22) C(23) C(24) C(26) 156.4(6) . . . . yes
C(23) C(24) C(26) C(27) -4.1(9) . . . . yes
C(24) C(26) C(27) C(28) -71.1(8) . . . . yes
C(24) C(26) C(27) C(32) 112.4(7) . . . . yes
C(25) N(2) Ir(1) C(26) -0.2(4) . . . . yes
C(25) C(24) C(26) C(27) 179.5(5) . . . . yes
C(26) Ir(1) O(1) C(34) 164.5(5) . . . . yes
C(26) Ir(1) O(2) C(36) -115(1) . . . . yes
C(26) C(27) C(28) C(29) -179.0(6) . . . . yes
C(26) C(27) C(32) C(31) 178.0(6) . . . . yes
C(27) C(28) C(29) C(30) 2(1) . . . . yes
C(27) C(32) C(31) C(30) -0.2(10) . . . . yes
C(28) C(27) C(32) C(31) 1.3(9) . . . . yes
C(28) C(29) C(30) C(31) -1(1) . . . . yes
C(29) C(28) C(27) C(32) -2.4(9) . . . . yes
C(29) C(30) C(31) C(32) 0(1) . . . . yes
C(33) C(34) C(35) C(36) 179.3(6) . . . . yes
C(34) C(35) C(36) C(37) 175.0(6) . . . . yes
C(38) N(3) Ir(2) C(47) 176.2(5) . . . . yes
C(38) N(3) Ir(2) C(63) -99.0(5) . . . . yes
C(38) N(3) C(46) C(41) 3.2(9) . . . . yes
C(38) N(3) C(46) C(45) -176.8(5) . . . . yes
C(38) C(39) C(40) C(41) 1.2(10) . . . . yes
C(39) C(38) N(3) C(46) -1.3(9) . . . . yes
C(39) C(40) C(41) C(42) 178.7(6) . . . . yes
C(39) C(40) C(41) C(46) 0.6(9) . . . . yes
C(40) C(41) C(42) C(43) 157.5(6) . . . . yes
C(40) C(41) C(46) C(45) 177.2(6) . . . . yes
C(41) C(42) C(43) C(44) 51.6(8) . . . . yes
C(41) C(46) C(45) C(44) -0.4(9) . . . . yes
C(41) C(46) C(45) C(47) -179.8(6) . . . . yes
C(42) C(41) C(46) C(45) -0.9(10) . . . . yes
C(42) C(43) C(44) C(45) -53.8(8) . . . . yes
C(43) C(42) C(41) C(46) -24.5(9) . . . . yes
C(43) C(44) C(45) C(46) 27.3(8) . . . . yes
C(43) C(44) C(45) C(47) -153.5(7) . . . . yes
C(44) C(45) C(47) C(48) -2(1) . . . . yes
C(45) C(47) Ir(2) C(63) -94.5(5) . . . . yes
C(45) C(47) C(48) C(49) -102.3(8) . . . . yes
C(45) C(47) C(48) C(53) 80.9(8) . . . . yes
C(46) N(3) Ir(2) C(47) -2.6(4) . . . . yes
C(46) N(3) Ir(2) C(63) 82.3(4) . . . . yes
C(46) C(45) C(47) C(48) 177.1(5) . . . . yes
C(47) Ir(2) O(3) C(71) 79(1) . . . . yes
C(47) Ir(2) O(4) C(73) -162.2(4) . . . . yes
C(47) Ir(2) N(4) C(54) -92.8(5) . . . . yes
C(47) Ir(2) N(4) C(62) 83.7(4) . . . . yes
C(47) Ir(2) C(63) C(61) -95.7(4) . . . . yes
C(47) Ir(2) C(63) C(64) 80.4(5) . . . . yes
C(47) C(48) C(49) C(50) 176.1(6) . . . . yes
C(47) C(48) C(53) C(52) -178.7(6) . . . . yes
C(48) C(47) Ir(2) C(63) 85.9(5) . . . . yes
C(48) C(49) C(50) C(51) 5(1) . . . . yes
C(48) C(53) C(52) C(51) 0(1) . . . . yes
C(49) C(48) C(53) C(52) 4.3(10) . . . . yes
C(49) C(50) C(51) C(52) -1(1) . . . . yes
C(50) C(49) C(48) C(53) -6.9(10) . . . . yes
C(50) C(51) C(52) C(53) -1(1) . . . . yes
C(54) N(4) Ir(2) C(63) -177.9(5) . . . . yes
C(54) N(4) C(62) C(57) -3.9(8) . . . . yes
C(54) N(4) C(62) C(61) 178.2(5) . . . . yes
C(54) C(55) C(56) C(57) 0.6(10) . . . . yes
C(55) C(54) N(4) C(62) 1.6(9) . . . . yes
C(55) C(56) C(57) C(58) -180.0(6) . . . . yes
C(55) C(56) C(57) C(62) -2.8(10) . . . . yes
C(56) C(57) C(58) C(59) -157.8(6) . . . . yes
C(56) C(57) C(62) C(61) -178.0(6) . . . . yes
C(57) C(58) C(59) C(60) -52.1(8) . . . . yes
C(57) C(62) C(61) C(60) 4.0(9) . . . . yes
C(57) C(62) C(61) C(63) -178.5(5) . . . . yes
C(58) C(57) C(62) C(61) -0.6(9) . . . . yes
C(58) C(59) C(60) C(61) 55.7(7) . . . . yes
C(59) C(58) C(57) C(62) 25.0(8) . . . . yes
C(59) C(60) C(61) C(62) -31.6(7) . . . . yes
C(59) C(60) C(61) C(63) 151.2(6) . . . . yes
C(60) C(61) C(63) C(64) 0.5(9) . . . . yes
C(61) C(63) C(64) C(65) -120.5(6) . . . . yes
C(61) C(63) C(64) C(69) 60.7(8) . . . . yes
C(62) N(4) Ir(2) C(63) -1.3(4) . . . . yes
C(62) C(61) C(63) C(64) -176.7(5) . . . . yes
C(63) Ir(2) O(3) C(71) 172.2(5) . . . . yes
C(63) Ir(2) O(4) C(73) 106(1) . . . . yes
C(63) C(64) C(65) C(66) 179.7(5) . . . . yes
C(63) C(64) C(69) C(68) 179.6(6) . . . . yes
C(64) C(65) C(66) C(67) 2.0(9) . . . . yes
C(64) C(69) C(68) C(67) -0.6(10) . . . . yes
C(65) C(64) C(69) C(68) 0.7(9) . . . . yes
C(65) C(66) C(67) C(68) -1.9(9) . . . . yes
C(66) C(65) C(64) C(69) -1.4(8) . . . . yes
C(66) C(67) C(68) C(69) 1.2(10) . . . . yes
C(70) C(71) C(72) C(73) -177.4(6) . . . . yes
C(71) C(72) C(73) C(74) 172.6(6) . . . . yes
C(71) C(72) C(73) C(74) 172.6(6) . . . . yes
